data_7111539
loop_
_publ_author_name
'Wei, Junfa'
'Jia, Xiaowei'
'Yu, Jun'
'Shi, Xianying'
'Zhang, Congjie'
'Chen, Zhanguo'

_publ_section_title
;
 Synthesis of 1,4,5,8,9,12-hexabromododecahydrotriphenylene and its
 application in constructing polycyclic thioaromatics
;
_journal_issue 31
_journal_name_full 'Chemical Communications'
_journal_page_first 4714
_journal_page_last 4716
_journal_paper_doi 10.1039/b904477a
_journal_year 2009
_chemical_formula_moiety 'C18 H18 Br6'
_chemical_formula_sum 'C18 H18 Br6'
_chemical_formula_weight 713.78
_chemical_name_systematic
;
?
;
_space_group_IT_number 88
_symmetry_cell_setting tetragonal
_symmetry_space_group_name_Hall '-I 4ad'
_symmetry_space_group_name_H-M 'I 41/a :2'
_atom_sites_solution_hydrogens geom
_atom_sites_solution_primary direct
_atom_sites_solution_secondary difmap
_audit_creation_method SHELXL-97
_cell_angle_alpha 90.00
_cell_angle_beta 90.00
_cell_angle_gamma 90.00
_cell_formula_units_Z 8
_cell_length_a 10.724(2)
_cell_length_b 10.724(2)
_cell_length_c 36.099(14)
_cell_measurement_reflns_used 1590
_cell_measurement_temperature 296(2)
_cell_measurement_theta_max 20.76
_cell_measurement_theta_min 2.54
_cell_volume 4151.5(19)
_computing_cell_refinement 'Bruker SMART'
_computing_data_collection 'Bruker SMART'
_computing_data_reduction 'Bruker SAINT'
_computing_molecular_graphics 'Bruker SHELXTL'
_computing_publication_material 'Bruker SHELXTL'
_computing_structure_refinement 'SHELXL-97 (Sheldrick, 1997)'
_computing_structure_solution 'SHELXS-97 (Sheldrick, 1990)'
_diffrn_ambient_temperature 296(2)
_diffrn_measured_fraction_theta_full 1.000
_diffrn_measured_fraction_theta_max 1.000
_diffrn_measurement_device_type 'CCD area detector'
_diffrn_measurement_method 'phi and omega scans'
_diffrn_radiation_monochromator graphite
_diffrn_radiation_source 'fine-focus sealed tube'
_diffrn_radiation_type MoK\a
_diffrn_radiation_wavelength 0.71073
_diffrn_reflns_av_R_equivalents 0.0904
_diffrn_reflns_av_sigmaI/netI 0.0640
_diffrn_reflns_limit_h_max 7
_diffrn_reflns_limit_h_min -12
_diffrn_reflns_limit_k_max 12
_diffrn_reflns_limit_k_min -11
_diffrn_reflns_limit_l_max 42
_diffrn_reflns_limit_l_min -42
_diffrn_reflns_number 10290
_diffrn_reflns_theta_full 25.09
_diffrn_reflns_theta_max 25.09
_diffrn_reflns_theta_min 1.98
_diffrn_standards_decay_% 0
_diffrn_standards_interval_count 0
_diffrn_standards_interval_time 0
_diffrn_standards_number 0
_exptl_absorpt_coefficient_mu 11.605
_exptl_absorpt_correction_T_max 0.4215
_exptl_absorpt_correction_T_min 0.3899
_exptl_absorpt_correction_type none
_exptl_crystal_density_diffrn 2.284
_exptl_crystal_density_method 'not measured'
_exptl_crystal_F_000 2688
_exptl_crystal_size_max 0.10
_exptl_crystal_size_mid 0.09
_exptl_crystal_size_min 0.09
_refine_diff_density_max 0.622
_refine_diff_density_min -0.594
_refine_diff_density_rms 0.125
_refine_ls_extinction_coef 0.00038(9)
_refine_ls_extinction_expression Fc^*^=kFc[1+0.001xFc^2^\l^3^/sin(2\q)]^-1/4^
_refine_ls_extinction_method SHELXL
_refine_ls_goodness_of_fit_ref 1.001
_refine_ls_hydrogen_treatment noref
_refine_ls_matrix_type full
_refine_ls_number_parameters 110
_refine_ls_number_reflns 1849
_refine_ls_number_restraints 0
_refine_ls_restrained_S_all 1.001
_refine_ls_R_factor_all 0.0743
_refine_ls_R_factor_gt 0.0413
_refine_ls_shift/su_max 0.000
_refine_ls_shift/su_mean 0.000
_refine_ls_structure_factor_coef Fsqd
_refine_ls_weighting_details 'calc w=1/[\s^2^(Fo^2^)+(0.0480P)^2^+8.1682P] where P=(Fo^2^+2Fc^2^)/3'
_refine_ls_weighting_scheme calc
_refine_ls_wR_factor_gt 0.0937
_refine_ls_wR_factor_ref 0.1112
_reflns_number_gt 1267
_reflns_number_total 1849
_reflns_threshold_expression >2sigma(I)
_cod_data_source_file b904477asup1.cif
_cod_data_source_block xb1103
_cod_depositor_comments
;
The following automatic conversions were performed:

'_symmetry_cell_setting' value 'Tetragonal' changed to 'tetragonal'
according to /home/saulius/struct/CIF-dictionaries/cif_core.dic
dictionary named 'cif_core.dic' version 2.4.2 from 2011-04-26.

Automatic conversion script
Id: cif_fix_values 1891 2012-01-12 08:04:46Z andrius 
;
_cod_original_cell_volume 4151(2)
_cod_original_sg_symbol_H-M I4(1)/a
_cod_database_code 7111539

loop_
_symmetry_equiv_pos_as_xyz
'x, y, z'
'-x+1/2, -y, z+1/2'
'-y+3/4, x+1/4, z+1/4'
'y+3/4, -x+3/4, z+3/4'
'x+1/2, y+1/2, z+1/2'
'-x+1, -y+1/2, z+1'
'-y+5/4, x+3/4, z+3/4'
'y+5/4, -x+5/4, z+5/4'
'-x, -y, -z'
'x-1/2, y, -z-1/2'
'y-3/4, -x-1/4, -z-1/4'
'-y-3/4, x-3/4, -z-3/4'
'-x+1/2, -y+1/2, -z+1/2'
'x, y+1/2, -z'
'y-1/4, -x+1/4, -z+1/4'
'-y-1/4, x-1/4, -z-1/4'

loop_
_atom_site_label
_atom_site_type_symbol
_atom_site_fract_x
_atom_site_fract_y
_atom_site_fract_z
_atom_site_U_iso_or_equiv
_atom_site_adp_type
_atom_site_occupancy
_atom_site_symmetry_multiplicity
_atom_site_calc_flag
_atom_site_refinement_flags
Br1 Br 0.52715(7) 0.46286(8) 0.05213(2) 0.0580(3) Uani 1 1 d .
Br2 Br 0.15061(7) 0.36164(8) 0.16165(2) 0.0551(3) Uani 1 1 d .
Br3 Br 0.50796(8) 0.51838(8) 0.22184(2) 0.0600(3) Uani 1 1 d .
C1 C 0.4533(6) 0.2966(6) 0.11096(15) 0.0311(14) Uani 1 1 d .
C2 C 0.4027(6) 0.3469(6) 0.07483(17) 0.0404(16) Uani 1 1 d .
H2 H 0.3900 0.2767 0.0579 0.049 Uiso 1 1 calc R
C3 C 0.2813(6) 0.4176(6) 0.07811(18) 0.0418(17) Uani 1 1 d .
H3A H 0.2644 0.4604 0.0550 0.050 Uiso 1 1 calc R
H3B H 0.2139 0.3591 0.0825 0.050 Uiso 1 1 calc R
C4 C 0.2856(7) 0.5112(6) 0.10920(19) 0.0461(18) Uani 1 1 d .
H4A H 0.2068 0.5555 0.1105 0.055 Uiso 1 1 calc R
H4B H 0.3510 0.5716 0.1045 0.055 Uiso 1 1 calc R
C5 C 0.3104(6) 0.4448(6) 0.14584(18) 0.0401(16) Uani 1 1 d .
H5 H 0.3335 0.5071 0.1645 0.048 Uiso 1 1 calc R
C6 C 0.4099(6) 0.3449(6) 0.14469(16) 0.0317(14) Uani 1 1 d .
C7 C 0.4571(6) 0.2988(6) 0.17888(16) 0.0326(14) Uani 1 1 d .
C8 C 0.4144(7) 0.3570(6) 0.21487(17) 0.0433(17) Uani 1 1 d .
H8 H 0.3253 0.3760 0.2129 0.052 Uiso 1 1 calc R
C9 C 0.4344(7) 0.2766(8) 0.24859(17) 0.053(2) Uani 1 1 d .
H9A H 0.3742 0.2091 0.2487 0.063 Uiso 1 1 calc R
H9B H 0.4217 0.3260 0.2708 0.063 Uiso 1 1 calc R

loop_
_atom_site_aniso_label
_atom_site_aniso_U_11
_atom_site_aniso_U_22
_atom_site_aniso_U_33
_atom_site_aniso_U_23
_atom_site_aniso_U_13
_atom_site_aniso_U_12
Br1 0.0554(5) 0.0715(6) 0.0470(5) 0.0242(4) -0.0012(4) -0.0103(4)
Br2 0.0385(5) 0.0726(6) 0.0540(5) 0.0025(4) 0.0046(3) 0.0051(4)
Br3 0.0696(6) 0.0603(6) 0.0501(5) -0.0186(4) 0.0009(4) -0.0042(4)
C1 0.034(4) 0.035(4) 0.024(3) 0.003(3) -0.002(3) -0.006(3)
C2 0.046(4) 0.047(4) 0.028(3) -0.004(3) -0.003(3) 0.000(3)
C3 0.042(4) 0.044(4) 0.039(4) 0.010(3) -0.014(3) 0.003(3)
C4 0.050(5) 0.037(4) 0.051(5) 0.004(3) -0.005(3) 0.007(3)
C5 0.043(4) 0.039(4) 0.038(4) -0.005(3) -0.005(3) 0.001(3)
C6 0.031(3) 0.036(4) 0.028(3) -0.001(3) -0.004(3) 0.000(3)
C7 0.027(3) 0.046(4) 0.025(3) -0.003(3) 0.007(3) -0.001(3)
C8 0.039(4) 0.058(5) 0.032(4) -0.007(3) 0.004(3) 0.004(3)
C9 0.056(5) 0.074(6) 0.028(4) -0.007(4) 0.011(3) 0.007(4)

loop_
_atom_type_symbol
_atom_type_description
_atom_type_scat_dispersion_real
_atom_type_scat_dispersion_imag
_atom_type_scat_source
C C 0.0033 0.0016 'International Tables Vol C Tables 4.2.6.8 and 6.1.1.4'
H H 0.0000 0.0000 'International Tables Vol C Tables 4.2.6.8 and 6.1.1.4'
Br Br -0.2901 2.4595 'International Tables Vol C Tables 4.2.6.8 and 6.1.1.4'

loop_
_geom_angle_atom_site_label_1
_geom_angle_atom_site_label_2
_geom_angle_atom_site_label_3
_geom_angle
_geom_angle_site_symmetry_1
_geom_angle_site_symmetry_3
C6 C1 C1 119.7(3) . 6_554
C6 C1 C2 119.9(6) . .
C1 C1 C2 120.4(4) 6_554 .
C3 C2 C1 114.9(5) . .
C3 C2 Br1 107.2(5) . .
C1 C2 Br1 109.6(4) . .
C3 C2 H2 108.3 . .
C1 C2 H2 108.3 . .
Br1 C2 H2 108.3 . .
C4 C3 C2 111.5(5) . .
C4 C3 H3A 109.3 . .
C2 C3 H3A 109.3 . .
C4 C3 H3B 109.3 . .
C2 C3 H3B 109.3 . .
H3A C3 H3B 108.0 . .
C3 C4 C5 109.9(6) . .
C3 C4 H4A 109.7 . .
C5 C4 H4A 109.7 . .
C3 C4 H4B 109.7 . .
C5 C4 H4B 109.7 . .
H4A C4 H4B 108.2 . .
C6 C5 C4 115.5(5) . .
C6 C5 Br2 107.1(4) . .
C4 C5 Br2 107.7(4) . .
C6 C5 H5 108.8 . .
C4 C5 H5 108.8 . .
Br2 C5 H5 108.8 . .
C1 C6 C7 120.4(5) . .
C1 C6 C5 121.3(5) . .
C7 C6 C5 118.3(5) . .
C7 C7 C6 119.7(3) 6_554 .
C7 C7 C8 120.7(4) 6_554 .
C6 C7 C8 119.6(5) . .
C9 C8 C7 114.5(6) . .
C9 C8 Br3 108.6(5) . .
C7 C8 Br3 108.1(4) . .
C9 C8 H8 108.5 . .
C7 C8 H8 108.5 . .
Br3 C8 H8 108.5 . .
C8 C9 C9 110.3(5) . 6_554
C8 C9 H9A 109.6 . .
C9 C9 H9A 109.6 6_554 .
C8 C9 H9B 109.6 . .
C9 C9 H9B 109.6 6_554 .
H9A C9 H9B 108.1 . .

loop_
_geom_bond_atom_site_label_1
_geom_bond_atom_site_label_2
_geom_bond_distance
_geom_bond_site_symmetry_2
Br1 C2 2.000(7) .
Br2 C5 2.014(7) .
Br3 C8 2.015(7) .
C1 C6 1.403(8) .
C1 C1 1.415(12) 6_554
C1 C2 1.512(8) .
C2 C3 1.511(9) .
C2 H2 0.9800 .
C3 C4 1.507(9) .
C3 H3A 0.9700 .
C3 H3B 0.9700 .
C4 C5 1.525(9) .
C4 H4A 0.9700 .
C4 H4B 0.9700 .
C5 C6 1.513(9) .
C5 H5 0.9800 .
C6 C7 1.423(8) .
C7 C7 1.394(12) 6_554
C7 C8 1.513(8) .
C8 C9 1.507(9) .
C8 H8 0.9800 .
C9 C9 1.518(14) 6_554
C9 H9A 0.9700 .
C9 H9B 0.9700 .

loop_
_geom_torsion_atom_site_label_1
_geom_torsion_atom_site_label_2
_geom_torsion_atom_site_label_3
_geom_torsion_atom_site_label_4
_geom_torsion
_geom_torsion_site_symmetry_1
_geom_torsion_site_symmetry_4
C6 C1 C2 C3 -18.0(8) . .
C1 C1 C2 C3 163.7(7) 6_554 .
C6 C1 C2 Br1 102.7(6) . .
C1 C1 C2 Br1 -75.5(8) 6_554 .
C1 C2 C3 C4 47.6(8) . .
Br1 C2 C3 C4 -74.5(6) . .
C2 C3 C4 C5 -59.7(7) . .
C3 C4 C5 C6 43.4(8) . .
C3 C4 C5 Br2 -76.2(6) . .
C1 C1 C6 C7 -1.4(11) 6_554 .
C2 C1 C6 C7 -179.7(6) . .
C1 C1 C6 C5 179.9(7) 6_554 .
C2 C1 C6 C5 1.6(9) . .
C4 C5 C6 C1 -14.9(9) . .
Br2 C5 C6 C1 105.0(6) . .
C4 C5 C6 C7 166.4(6) . .
Br2 C5 C6 C7 -73.7(6) . .
C1 C6 C7 C7 -2.9(11) . 6_554
C5 C6 C7 C7 175.8(7) . 6_554
C1 C6 C7 C8 176.6(6) . .
C5 C6 C7 C8 -4.6(9) . .
C7 C7 C8 C9 -20.1(10) 6_554 .
C6 C7 C8 C9 160.4(6) . .
C7 C7 C8 Br3 101.1(8) 6_554 .
C6 C7 C8 Br3 -78.4(6) . .
C7 C8 C9 C9 47.2(10) . 6_554
Br3 C8 C9 C9 -73.7(8) . 6_554
